data_7120520
loop_
_publ_author_name
'Xu, Chaoran'
'Zheng, Haifeng'
'Hu, Bowen'
'Liu, Xiaohua'
'Lin, Lili'
'Feng, Xiaoming'

_publ_section_title
;
 Chiral Cobalt(II) Complex Catalyzed Friedel-Crafts-Aromatization for
 Synthesis of Axially Chiral Biaryldiols
;
_journal_name_full 'Chem. Commun.'
_journal_paper_doi 10.1039/C7CC05266A
_journal_year 2017
_chemical_absolute_configuration ad
_chemical_formula_moiety 'C21 H20 O5'
_chemical_formula_sum 'C21 H20 O5'
_chemical_formula_weight 352.37
_chemical_name_systematic 'butyl (aR)-3,6-dihydroxy-2-(2-hydroxynaphthalen-1-yl)benzoate'
_chemical_properties_physical ', Air-sensitive,Heat-sensitive,Oxygen-sensitive'
_space_group_crystal_system monoclinic
_space_group_IT_number 4
_space_group_name_Hall 'P 2yb'
_space_group_name_H-M_alt 'P 1 21 1'
_symmetry_space_group_name_Hall 'P 2yb'
_symmetry_space_group_name_H-M 'P 1 21 1'
_atom_sites_solution_hydrogens geom
_atom_sites_solution_primary direct
_audit_block_doi 10.5517/ccdc.csd.cc1p26ml
_audit_creation_date 2017-03-23
_audit_creation_method
;
Olex2 1.2
(compiled 2017.03.02 svn.r3394 for OlexSys, GUI svn.r5324)
;
_audit_update_record
;
2017-05-20 deposited with the CCDC.
2017-08-07 downloaded from the CCDC.
;
_cell_angle_alpha 90
_cell_angle_beta 107.576(3)
_cell_angle_gamma 90
_cell_formula_units_Z 2
_cell_length_a 8.0345(2)
_cell_length_b 12.6015(4)
_cell_length_c 9.2114(3)
_cell_measurement_reflns_used 4923
_cell_measurement_temperature 290.64(10)
_cell_measurement_theta_max 72.5340
_cell_measurement_theta_min 5.0310
_cell_volume 889.09(5)
_computing_cell_refinement
;
CrysAlisPro, Agilent Technologies,
Version 1.171.37.35 (release 13-08-2014 CrysAlis171 .NET)
(compiled Aug 13 2014,18:06:01)
;
_computing_data_collection
;
CrysAlisPro, Agilent Technologies,
Version 1.171.37.35 (release 13-08-2014 CrysAlis171 .NET)
(compiled Aug 13 2014,18:06:01)
;
_computing_data_reduction
;
CrysAlisPro, Agilent Technologies,
Version 1.171.37.35 (release 13-08-2014 CrysAlis171 .NET)
(compiled Aug 13 2014,18:06:01)
;
_computing_molecular_graphics 'Olex2 (Dolomanov et al., 2009)'
_computing_publication_material 'Olex2 (Dolomanov et al., 2009)'
_computing_structure_refinement 'ShelXL (Sheldrick, 2015)'
_computing_structure_solution 'ShelXT (Sheldrick, 2015)'
_diffrn_ambient_environment air
_diffrn_ambient_temperature 290.64(10)
_diffrn_detector 'CCD plate'
_diffrn_detector_area_resol_mean 15.9595
_diffrn_detector_type EosS2
_diffrn_measured_fraction_theta_full 1.000
_diffrn_measured_fraction_theta_max 1.000
_diffrn_measurement_details
;
#__ type_ start__ end____ width___ exp.time_
  1 omega  -31.00   53.00   1.0000    1.0000
omega____ theta____ kappa____ phi______ frames
    -       36.0421  -57.0000 -180.0000 84

#__ type_ start__ end____ width___ exp.time_
  2 omega    1.00   75.00   1.0000    1.0000
omega____ theta____ kappa____ phi______ frames
    -       36.0421  -99.0000  120.0000 74

#__ type_ start__ end____ width___ exp.time_
  3 omega   19.00  103.00   1.0000    1.0000
omega____ theta____ kappa____ phi______ frames
    -       36.0421   57.0000  150.0000 84

#__ type_ start__ end____ width___ exp.time_
  4 omega   19.00  103.00   1.0000    1.0000
omega____ theta____ kappa____ phi______ frames
    -       36.0421   57.0000   60.0000 84

#__ type_ start__ end____ width___ exp.time_
  5 omega   19.00  103.00   1.0000    1.0000
omega____ theta____ kappa____ phi______ frames
    -       36.0421   57.0000  -60.0000 84

#__ type_ start__ end____ width___ exp.time_
  6 omega   23.00   89.00   1.0000    1.0000
omega____ theta____ kappa____ phi______ frames
    -       36.0421 -125.0000  120.0000 66

#__ type_ start__ end____ width___ exp.time_
  7 omega    9.00  104.00   1.0000    1.0000
omega____ theta____ kappa____ phi______ frames
    -       36.0421   77.0000  -60.0000 95

#__ type_ start__ end____ width___ exp.time_
  8 omega    9.00  104.00   1.0000    1.0000
omega____ theta____ kappa____ phi______ frames
    -       36.0421   77.0000 -150.0000 95

#__ type_ start__ end____ width___ exp.time_
  9 omega   17.00  105.00   1.0000    1.0000
omega____ theta____ kappa____ phi______ frames
    -       36.0421   38.0000  -90.0000 88

#__ type_ start__ end____ width___ exp.time_
 10 omega   23.00   89.00   1.0000    1.0000
omega____ theta____ kappa____ phi______ frames
    -       36.0421 -125.0000  -90.0000 66

#__ type_ start__ end____ width___ exp.time_
 11 omega   17.00  105.00   1.0000    1.0000
omega____ theta____ kappa____ phi______ frames
    -       36.0421   38.0000   90.0000 88

#__ type_ start__ end____ width___ exp.time_
 12 omega   19.00  103.00   1.0000    1.0000
omega____ theta____ kappa____ phi______ frames
    -       36.0421   57.0000  -30.0000 84

#__ type_ start__ end____ width___ exp.time_
 13 omega   90.00  175.00   1.0000    1.2000
omega____ theta____ kappa____ phi______ frames
    -      108.0000   61.0000  -30.0000 85

#__ type_ start__ end____ width___ exp.time_
 14 omega   81.00  176.00   1.0000    1.2000
omega____ theta____ kappa____ phi______ frames
    -      108.0000   77.0000 -150.0000 95

#__ type_ start__ end____ width___ exp.time_
 15 omega   81.00  176.00   1.0000    1.2000
omega____ theta____ kappa____ phi______ frames
    -      108.0000   77.0000    0.0000 95

#__ type_ start__ end____ width___ exp.time_
 16 omega   81.00  176.00   1.0000    1.2000
omega____ theta____ kappa____ phi______ frames
    -      108.0000   77.0000  -60.0000 95

#__ type_ start__ end____ width___ exp.time_
 17 omega   87.00  178.00   1.0000    1.2000
omega____ theta____ kappa____ phi______ frames
    -      108.0000   30.0000    0.0000 91

#__ type_ start__ end____ width___ exp.time_
 18 omega   43.00  134.00   1.0000    1.2000
omega____ theta____ kappa____ phi______ frames
    -      108.0000  -77.0000  120.0000 91

#__ type_ start__ end____ width___ exp.time_
 19 omega   97.00  123.00   1.0000    1.2000
omega____ theta____ kappa____ phi______ frames
    -      108.0000   45.0000  -30.0000 26

#__ type_ start__ end____ width___ exp.time_
 20 omega   90.00  119.00   1.0000    1.2000
omega____ theta____ kappa____ phi______ frames
    -      108.0000   30.0000   30.0000 29

#__ type_ start__ end____ width___ exp.time_
 21 omega   87.00  114.00   1.0000    1.2000
omega____ theta____ kappa____ phi______ frames
    -      108.0000   30.0000  -90.0000 27

#__ type_ start__ end____ width___ exp.time_
 22 omega   43.00  109.00   1.0000    1.2000
omega____ theta____ kappa____ phi______ frames
    -      108.0000  -94.0000  -30.0000 66

#__ type_ start__ end____ width___ exp.time_
 23 omega   87.00  117.00   1.0000    1.2000
omega____ theta____ kappa____ phi______ frames
    -      108.0000   30.0000  -30.0000 30

#__ type_ start__ end____ width___ exp.time_
 24 omega  126.00  169.00   1.0000    1.2000
omega____ theta____ kappa____ phi______ frames
    -      108.0000   77.0000  -30.0000 43

#__ type_ start__ end____ width___ exp.time_
 25 omega   91.00  117.00   1.0000    1.2000
omega____ theta____ kappa____ phi______ frames
    -      108.0000   61.0000  -90.0000 26

#__ type_ start__ end____ width___ exp.time_
 26 omega   81.00  106.00   1.0000    1.2000
omega____ theta____ kappa____ phi______ frames
    -      108.0000   77.0000  -30.0000 25

#__ type_ start__ end____ width___ exp.time_
 27 omega   90.00  116.00   1.0000    1.2000
omega____ theta____ kappa____ phi______ frames
    -      108.0000   61.0000    0.0000 26

#__ type_ start__ end____ width___ exp.time_
 28 omega  129.00  176.00   1.0000    1.2000
omega____ theta____ kappa____ phi______ frames
    -      108.0000   77.0000 -120.0000 47

#__ type_ start__ end____ width___ exp.time_
 29 omega   91.00  117.00   1.0000    1.2000
omega____ theta____ kappa____ phi______ frames
    -      108.0000   30.0000  -60.0000 26

#__ type_ start__ end____ width___ exp.time_
 30 omega  125.00  157.00   1.0000    1.2000
omega____ theta____ kappa____ phi______ frames
    -      108.0000   77.0000  -90.0000 32

#__ type_ start__ end____ width___ exp.time_
 31 omega   91.00  117.00   1.0000    1.2000
omega____ theta____ kappa____ phi______ frames
    -      108.0000   61.0000  -60.0000 26

#__ type_ start__ end____ width___ exp.time_
 32 omega   81.00  107.00   1.0000    1.2000
omega____ theta____ kappa____ phi______ frames
    -      108.0000   77.0000  -90.0000 26

#__ type_ start__ end____ width___ exp.time_
 33 omega   81.00  107.00   1.0000    1.2000
omega____ theta____ kappa____ phi______ frames
    -      108.0000   77.0000 -120.0000 26

#__ type_ start__ end____ width___ exp.time_
 34 omega   93.00  121.00   1.0000    1.2000
omega____ theta____ kappa____ phi______ frames
    -      108.0000   61.0000   30.0000 28

#__ type_ start__ end____ width___ exp.time_
 35 omega   96.00  122.00   1.0000    1.2000
omega____ theta____ kappa____ phi______ frames
    -      108.0000   45.0000 -120.0000 26

#__ type_ start__ end____ width___ exp.time_
 36 omega   41.00   96.00   1.0000    1.2000
omega____ theta____ kappa____ phi______ frames
    -      108.0000  -45.0000 -150.0000 55

#__ type_ start__ end____ width___ exp.time_
 37 omega   89.00  115.00   1.0000    1.2000
omega____ theta____ kappa____ phi______ frames
    -      108.0000   15.0000  -60.0000 26

#__ type_ start__ end____ width___ exp.time_
 38 omega   71.00   96.00   1.0000    1.2000
omega____ theta____ kappa____ phi______ frames
    -      108.0000   15.0000  -30.0000 25
;
_diffrn_measurement_device 'four-circle diffractometer'
_diffrn_measurement_device_type 'New Gemini, Dual, Cu at zero, EosS2'
_diffrn_measurement_method '\w scans'
_diffrn_orient_matrix_UB_11 -0.0390082000
_diffrn_orient_matrix_UB_12 -0.0225974000
_diffrn_orient_matrix_UB_13 -0.1714388000
_diffrn_orient_matrix_UB_21 0.1923862000
_diffrn_orient_matrix_UB_22 0.0224226000
_diffrn_orient_matrix_UB_23 0.0126939000
_diffrn_orient_matrix_UB_31 0.0438995000
_diffrn_orient_matrix_UB_32 -0.1180236000
_diffrn_orient_matrix_UB_33 0.0351019000
_diffrn_radiation_monochromator graphite
_diffrn_radiation_probe x-ray
_diffrn_radiation_type CuK\a
_diffrn_radiation_wavelength 1.54184
_diffrn_reflns_av_R_equivalents 0.0347
_diffrn_reflns_av_unetI/netI 0.0282
_diffrn_reflns_Laue_measured_fraction_full 1.000
_diffrn_reflns_Laue_measured_fraction_max 1.000
_diffrn_reflns_limit_h_max 9
_diffrn_reflns_limit_h_min -8
_diffrn_reflns_limit_k_max 13
_diffrn_reflns_limit_k_min -15
_diffrn_reflns_limit_l_max 11
_diffrn_reflns_limit_l_min -10
_diffrn_reflns_number 8560
_diffrn_reflns_point_group_measured_fraction_full 0.913
_diffrn_reflns_point_group_measured_fraction_max 0.913
_diffrn_reflns_theta_full 67.024
_diffrn_reflns_theta_max 67.024
_diffrn_reflns_theta_min 5.036
_diffrn_source 'Enhance (Cu) X-ray Source'
_exptl_absorpt_coefficient_mu 0.770
_exptl_absorpt_correction_T_max 1.00000
_exptl_absorpt_correction_T_min 0.28972
_exptl_absorpt_correction_type multi-scan
_exptl_absorpt_process_details
;
CrysAlisPro, Agilent Technologies,
Version 1.171.37.35 (release 13-08-2014 CrysAlis171 .NET)
(compiled Aug 13 2014,18:06:01)
Empirical absorption correction using spherical harmonics,
 implemented in SCALE3 ABSPACK scaling algorithm.
;
_exptl_crystal_colour 'clear light colourless'
_exptl_crystal_colour_lustre clear
_exptl_crystal_colour_modifier light
_exptl_crystal_colour_primary colourless
_exptl_crystal_density_diffrn 1.316
_exptl_crystal_description block
_exptl_crystal_F_000 372
_exptl_crystal_recrystallization_method 'Re-crystallisation from solvent: Hexane/THF'
_exptl_crystal_size_max 0.6
_exptl_crystal_size_mid 0.6
_exptl_crystal_size_min 0.5
_refine_diff_density_max 0.521
_refine_diff_density_min -0.460
_refine_diff_density_rms 0.089
_refine_ls_abs_structure_details
;
 Flack x determined using 1136 quotients [(I+)-(I-)]/[(I+)+(I-)]
 (Parsons, Flack and Wagner, Acta Cryst. B69 (2013) 249-259).
;
_refine_ls_abs_structure_Flack -0.06(13)
_refine_ls_extinction_method none
_refine_ls_goodness_of_fit_ref 1.043
_refine_ls_hydrogen_treatment constr
_refine_ls_matrix_type full
_refine_ls_number_parameters 239
_refine_ls_number_reflns 2889
_refine_ls_number_restraints 1
_refine_ls_restrained_S_all 1.042
_refine_ls_R_factor_all 0.0521
_refine_ls_R_factor_gt 0.0513
_refine_ls_shift/su_max 0.000
_refine_ls_shift/su_mean 0.000
_refine_ls_structure_factor_coef Fsqd
_refine_ls_weighting_details 'w=1/[\s^2^(Fo^2^)+(0.0903P)^2^+0.2308P] where P=(Fo^2^+2Fc^2^)/3'
_refine_ls_weighting_scheme calc
_refine_ls_wR_factor_gt 0.1314
_refine_ls_wR_factor_ref 0.1330
_reflns_Friedel_coverage 0.738
_reflns_Friedel_fraction_full 0.816
_reflns_Friedel_fraction_max 0.816
_reflns_number_gt 2821
_reflns_number_total 2889
_reflns_threshold_expression 'I > 2\s(I)'
_cod_data_source_file c7cc05266a2.cif
_cod_data_source_block fxm-xcr-322dj-136k
_cod_original_cell_volume 889.10(5)
_cod_database_code 7120520
_shelx_shelxl_version_number 2014/7
_shelx_space_group_comment
;
The symmetry employed for this shelxl refinement is uniquely defined
by the following loop, which should always be used as a source of
symmetry information in preference to the above space-group names.
They are only intended as comments.
;
_reflns_odcompleteness_completeness 99.94
_reflns_odcompleteness_iscentric 1
_reflns_odcompleteness_theta 66.97
_olex2_refinement_description
;
1. Fixed Uiso
 At 1.2 times of:
  All C(H) groups, All C(H,H) groups
 At 1.5 times of:
  All C(H,H,H) groups, All O(H) groups
2.a Secondary CH2 refined with riding coordinates:
 C00N(H00a,H00b), C00O(H00e,H00f), C00P(H00g,H00n)
2.b Aromatic/amide H refined with riding coordinates:
 C00C(H00C), C00D(H00D), C00H(H00H), C00I(H00I), C00J(H00J), C00K(H00K),
 C00L(H00L), C00M(H00M)
2.c Idealised Me refined as rotating group:
 C00Q(H00o,H00p,H00q)
2.d Idealised tetrahedral OH refined as rotating group:
 O001(H001), O002(H002), O003(H003)
;
_olex2_date_sample_data_collection 2017-03-22
_olex2_submission_special_instructions 'No special instructions were received'

loop_
_space_group_symop_operation_xyz
'x, y, z'
'-x, y+1/2, -z'

loop_
_atom_site_label
_atom_site_type_symbol
_atom_site_fract_x
_atom_site_fract_y
_atom_site_fract_z
_atom_site_U_iso_or_equiv
_atom_site_adp_type
_atom_site_occupancy
_atom_site_site_symmetry_order
_atom_site_calc_flag
_atom_site_refinement_flags_posn
O001 O 0.2716(3) 0.6408(2) 0.0732(3) 0.0364(6) Uani 1 1 d .
H001 H 0.2646 0.7047 0.0460 0.055 Uiso 1 1 calc GR
O002 O 0.0637(3) 0.3785(2) 0.1727(3) 0.0404(7) Uani 1 1 d .
H002 H 0.0592 0.4344 0.2210 0.061 Uiso 1 1 calc GR
O003 O 0.6834(3) 0.3322(2) 0.0435(3) 0.0419(7) Uani 1 1 d .
H003 H 0.7502 0.3845 0.0707 0.063 Uiso 1 1 calc GR
O004 O 0.6551(3) 0.5681(3) 0.3421(3) 0.0551(9) Uani 1 1 d .
O005 O 0.7906(4) 0.5061(3) 0.1887(5) 0.0741(13) Uani 1 1 d .
C006 C 0.3151(4) 0.5382(3) 0.2932(3) 0.0243(7) Uani 1 1 d .
C007 C 0.2751(4) 0.6346(3) 0.2221(4) 0.0280(7) Uani 1 1 d .
C008 C 0.5149(4) 0.4331(3) 0.1742(3) 0.0254(7) Uani 1 1 d .
C009 C 0.3238(4) 0.5285(3) 0.4505(3) 0.0263(7) Uani 1 1 d .
C00A C 0.3544(4) 0.4463(3) 0.2068(3) 0.0237(7) Uani 1 1 d .
C00B C 0.5348(4) 0.3486(3) 0.0828(3) 0.0275(7) Uani 1 1 d .
C00C C 0.4008(4) 0.2755(3) 0.0271(4) 0.0280(7) Uani 1 1 d .
H00C H 0.4166 0.2174 -0.0330 0.034 Uiso 1 1 calc R
C00D C 0.2458(4) 0.2875(3) 0.0589(4) 0.0303(7) Uani 1 1 d .
H00D H 0.1543 0.2377 0.0204 0.036 Uiso 1 1 calc R
C00E C 0.2218(4) 0.3720(3) 0.1471(4) 0.0290(7) Uani 1 1 d .
C00F C 0.6667(4) 0.5049(3) 0.2371(4) 0.0291(7) Uani 1 1 d .
C00G C 0.2916(4) 0.6197(3) 0.5294(4) 0.0296(7) Uani 1 1 d .
C00H C 0.2419(5) 0.7246(3) 0.3003(4) 0.0333(8) Uani 1 1 d .
H00H H 0.2132 0.7906 0.2490 0.040 Uiso 1 1 calc R
C00I C 0.3704(5) 0.4325(3) 0.5318(4) 0.0323(8) Uani 1 1 d .
H00I H 0.3935 0.3713 0.4809 0.039 Uiso 1 1 calc R
C00J C 0.3028(4) 0.6089(3) 0.6856(4) 0.0357(8) Uani 1 1 d .
H00J H 0.2785 0.6686 0.7388 0.043 Uiso 1 1 calc R
C00K C 0.2513(5) 0.7160(3) 0.4508(4) 0.0341(8) Uani 1 1 d .
H00K H 0.2300 0.7770 0.5032 0.041 Uiso 1 1 calc R
C00L C 0.3828(5) 0.4266(4) 0.6838(4) 0.0417(9) Uani 1 1 d .
H00L H 0.4156 0.3617 0.7372 0.050 Uiso 1 1 calc R
C00M C 0.3471(5) 0.5163(4) 0.7603(4) 0.0423(10) Uani 1 1 d .
H00M H 0.3542 0.5116 0.8649 0.051 Uiso 1 1 calc R
C00N C 0.8178(5) 0.6307(3) 0.5886(5) 0.0422(9) Uani 1 1 d .
H00A H 0.9114 0.6798 0.6448 0.051 Uiso 1 1 calc R
H00B H 0.7067 0.6563 0.6017 0.051 Uiso 1 1 calc R
C00O C 0.8561(5) 0.5219(4) 0.6571(5) 0.0535(12) Uani 1 1 d .
H00E H 0.9639 0.4946 0.6394 0.064 Uiso 1 1 calc R
H00F H 0.7592 0.4736 0.6052 0.064 Uiso 1 1 calc R
C00P C 0.8042(5) 0.6344(4) 0.4219(5) 0.0527(12) Uani 1 1 d .
H00G H 0.7860 0.7083 0.3838 0.063 Uiso 1 1 calc R
H00N H 0.9126 0.6069 0.4055 0.063 Uiso 1 1 calc R
C00Q C 0.8792(8) 0.5212(5) 0.8269(6) 0.0696(15) Uani 1 1 d .
H00O H 0.7698 0.5430 0.8446 0.104 Uiso 1 1 calc GR
H00P H 0.9723 0.5707 0.8785 0.104 Uiso 1 1 calc GR
H00Q H 0.9102 0.4495 0.8672 0.104 Uiso 1 1 calc GR

loop_
_atom_site_aniso_label
_atom_site_aniso_U_11
_atom_site_aniso_U_22
_atom_site_aniso_U_33
_atom_site_aniso_U_23
_atom_site_aniso_U_13
_atom_site_aniso_U_12
O001 0.0525(15) 0.0267(14) 0.0362(12) 0.0048(10) 0.0227(11) -0.0026(12)
O002 0.0275(12) 0.0425(17) 0.0564(15) -0.0184(13) 0.0204(10) -0.0100(11)
O003 0.0312(12) 0.0357(16) 0.0660(17) -0.0230(13) 0.0255(12) -0.0069(11)
O004 0.0309(13) 0.076(2) 0.0649(17) -0.0456(17) 0.0244(12) -0.0226(14)
O005 0.0459(17) 0.078(3) 0.119(3) -0.064(2) 0.0550(19) -0.0319(17)
C006 0.0206(13) 0.0259(19) 0.0284(14) -0.0029(13) 0.0105(11) -0.0018(12)
C007 0.0266(14) 0.0255(18) 0.0344(16) -0.0001(14) 0.0132(12) -0.0049(13)
C008 0.0270(14) 0.0249(18) 0.0252(13) 0.0012(12) 0.0094(11) 0.0006(12)
C009 0.0200(13) 0.032(2) 0.0285(14) -0.0041(13) 0.0095(11) -0.0017(12)
C00A 0.0251(14) 0.0227(18) 0.0242(13) 0.0020(12) 0.0086(11) 0.0000(12)
C00B 0.0284(15) 0.0238(19) 0.0312(14) -0.0004(13) 0.0104(12) 0.0024(13)
C00C 0.0332(16) 0.0203(19) 0.0304(14) -0.0032(13) 0.0094(12) 0.0023(13)
C00D 0.0296(16) 0.0260(19) 0.0333(15) -0.0049(13) 0.0063(13) -0.0057(13)
C00E 0.0259(15) 0.029(2) 0.0343(15) 0.0008(14) 0.0118(12) -0.0015(13)
C00F 0.0251(15) 0.0270(19) 0.0374(16) -0.0051(14) 0.0128(12) 0.0012(13)
C00G 0.0229(14) 0.035(2) 0.0329(15) -0.0079(14) 0.0111(12) -0.0046(13)
C00H 0.0371(18) 0.0203(19) 0.0460(18) 0.0015(15) 0.0179(14) -0.0017(14)
C00I 0.0353(16) 0.032(2) 0.0308(15) -0.0002(14) 0.0122(12) 0.0045(15)
C00J 0.0300(17) 0.047(2) 0.0313(16) -0.0126(16) 0.0115(14) -0.0016(15)
C00K 0.0363(18) 0.027(2) 0.0437(18) -0.0104(15) 0.0193(15) -0.0022(14)
C00L 0.0440(19) 0.048(3) 0.0325(17) 0.0067(16) 0.0108(15) 0.0077(18)
C00M 0.0423(19) 0.061(3) 0.0252(15) -0.0018(17) 0.0124(14) 0.0025(18)
C00N 0.0324(17) 0.038(2) 0.055(2) -0.0224(18) 0.0103(15) -0.0089(16)
C00O 0.038(2) 0.039(3) 0.077(3) -0.022(2) 0.0071(19) -0.0075(17)
C00P 0.0353(19) 0.064(3) 0.063(2) -0.035(2) 0.0214(18) -0.023(2)
C00Q 0.071(3) 0.050(3) 0.071(3) -0.004(3) -0.003(2) -0.014(2)

loop_
_atom_type_symbol
_atom_type_description
_atom_type_scat_dispersion_real
_atom_type_scat_dispersion_imag
_atom_type_scat_source
C C 0.0181 0.0091 'International Tables Vol C Tables 4.2.6.8 and 6.1.1.4'
H H 0.0000 0.0000 'International Tables Vol C Tables 4.2.6.8 and 6.1.1.4'
O O 0.0492 0.0322 'International Tables Vol C Tables 4.2.6.8 and 6.1.1.4'

loop_
_geom_angle_atom_site_label_1
_geom_angle_atom_site_label_2
_geom_angle_atom_site_label_3
_geom_angle
C007 O001 H001 109.5
C00E O002 H002 109.5
C00B O003 H003 109.5
C00F O004 C00P 120.0(3)
C007 C006 C009 119.4(3)
C007 C006 C00A 119.3(3)
C009 C006 C00A 121.3(3)
O001 C007 C006 117.4(3)
O001 C007 C00H 121.2(3)
C006 C007 C00H 121.4(3)
C00A C008 C00F 122.5(3)
C00B C008 C00A 119.6(3)
C00B C008 C00F 118.0(3)
C00G C009 C006 119.1(3)
C00I C009 C006 122.2(3)
C00I C009 C00G 118.7(3)
C008 C00A C006 123.8(3)
C00E C00A C006 118.0(3)
C00E C00A C008 118.1(3)
O003 C00B C008 123.0(3)
O003 C00B C00C 116.3(3)
C00C C00B C008 120.7(3)
C00B C00C H00C 120.0
C00D C00C C00B 120.0(3)
C00D C00C H00C 120.0
C00C C00D H00D 119.8
C00C C00D C00E 120.3(3)
C00E C00D H00D 119.8
O002 C00E C00A 122.1(3)
O002 C00E C00D 116.6(3)
C00D C00E C00A 121.3(3)
O004 C00F C008 115.8(3)
O005 C00F O004 121.9(3)
O005 C00F C008 122.3(3)
C00J C00G C009 118.3(3)
C00K C00G C009 119.0(3)
C00K C00G C00J 122.7(3)
C007 C00H H00H 120.3
C00K C00H C007 119.5(3)
C00K C00H H00H 120.3
C009 C00I H00I 119.6
C00L C00I C009 120.9(3)
C00L C00I H00I 119.6
C00G C00J H00J 119.1
C00M C00J C00G 121.8(3)
C00M C00J H00J 119.1
C00G C00K H00K 119.2
C00H C00K C00G 121.7(3)
C00H C00K H00K 119.2
C00I C00L H00L 119.9
C00I C00L C00M 120.2(4)
C00M C00L H00L 119.9
C00J C00M C00L 120.2(3)
C00J C00M H00M 119.9
C00L C00M H00M 119.9
H00A C00N H00B 107.7
C00O C00N H00A 108.9
C00O C00N H00B 108.9
C00O C00N C00P 113.5(4)
C00P C00N H00A 108.9
C00P C00N H00B 108.9
C00N C00O H00E 109.1
C00N C00O H00F 109.1
C00N C00O C00Q 112.6(4)
H00E C00O H00F 107.8
C00Q C00O H00E 109.1
C00Q C00O H00F 109.1
O004 C00P C00N 106.9(3)
O004 C00P H00G 110.3
O004 C00P H00N 110.3
C00N C00P H00G 110.3
C00N C00P H00N 110.3
H00G C00P H00N 108.6
C00O C00Q H00O 109.5
C00O C00Q H00P 109.5
C00O C00Q H00Q 109.5
H00O C00Q H00P 109.5
H00O C00Q H00Q 109.5
H00P C00Q H00Q 109.5

loop_
_geom_bond_atom_site_label_1
_geom_bond_atom_site_label_2
_geom_bond_distance
O001 H001 0.8400
O001 C007 1.366(4)
O002 H002 0.8400
O002 C00E 1.363(4)
O003 H003 0.8400
O003 C00B 1.364(4)
O004 C00F 1.277(4)
O004 C00P 1.463(4)
O005 C00F 1.208(4)
C006 C007 1.371(5)
C006 C009 1.435(4)
C006 C00A 1.492(4)
C007 C00H 1.411(5)
C008 C00A 1.419(4)
C008 C00B 1.397(4)
C008 C00F 1.488(4)
C009 C00G 1.424(5)
C009 C00I 1.412(5)
C00A C00E 1.399(4)
C00B C00C 1.392(5)
C00C H00C 0.9500
C00C C00D 1.371(5)
C00D H00D 0.9500
C00D C00E 1.388(5)
C00G C00J 1.421(5)
C00G C00K 1.401(5)
C00H H00H 0.9500
C00H C00K 1.369(5)
C00I H00I 0.9500
C00I C00L 1.375(5)
C00J H00J 0.9500
C00J C00M 1.346(6)
C00K H00K 0.9500
C00L H00L 0.9500
C00L C00M 1.408(6)
C00M H00M 0.9500
C00N H00A 0.9900
C00N H00B 0.9900
C00N C00O 1.502(7)
C00N C00P 1.507(6)
C00O H00E 0.9900
C00O H00F 0.9900
C00O C00Q 1.519(7)
C00P H00G 0.9900
C00P H00N 0.9900
C00Q H00O 0.9800
C00Q H00P 0.9800
C00Q H00Q 0.9800

loop_
_geom_torsion_atom_site_label_1
_geom_torsion_atom_site_label_2
_geom_torsion_atom_site_label_3
_geom_torsion_atom_site_label_4
_geom_torsion
O001 C007 C00H C00K -178.2(3)
O003 C00B C00C C00D -178.7(3)
C006 C007 C00H C00K 0.6(5)
C006 C009 C00G C00J -179.3(3)
C006 C009 C00G C00K 0.4(4)
C006 C009 C00I C00L 178.0(3)
C006 C00A C00E O002 -3.6(5)
C006 C00A C00E C00D 176.7(3)
C007 C006 C009 C00G -0.4(4)
C007 C006 C009 C00I -177.7(3)
C007 C006 C00A C008 76.2(4)
C007 C006 C00A C00E -100.0(3)
C007 C00H C00K C00G -0.6(5)
C008 C00A C00E O002 179.9(3)
C008 C00A C00E C00D 0.2(5)
C008 C00B C00C C00D 1.5(5)
C009 C006 C007 O001 178.7(3)
C009 C006 C007 C00H -0.1(4)
C009 C006 C00A C008 -101.7(3)
C009 C006 C00A C00E 82.0(4)
C009 C00G C00J C00M 1.7(5)
C009 C00G C00K C00H 0.1(5)
C009 C00I C00L C00M 0.7(6)
C00A C006 C007 O001 0.7(4)
C00A C006 C007 C00H -178.1(3)
C00A C006 C009 C00G 177.6(3)
C00A C006 C009 C00I 0.3(4)
C00A C008 C00B O003 178.4(3)
C00A C008 C00B C00C -1.9(4)
C00A C008 C00F O004 11.3(5)
C00A C008 C00F O005 -166.3(4)
C00B C008 C00A C006 -175.2(3)
C00B C008 C00A C00E 1.0(4)
C00B C008 C00F O004 -167.2(3)
C00B C008 C00F O005 15.2(5)
C00B C00C C00D C00E -0.3(5)
C00C C00D C00E O002 179.7(3)
C00C C00D C00E C00A -0.6(5)
C00F O004 C00P C00N -137.1(4)
C00F C008 C00A C006 6.3(5)
C00F C008 C00A C00E -177.5(3)
C00F C008 C00B O003 -3.1(5)
C00F C008 C00B C00C 176.7(3)
C00G C009 C00I C00L 0.7(5)
C00G C00J C00M C00L -0.3(5)
C00I C009 C00G C00J -1.8(4)
C00I C009 C00G C00K 177.8(3)
C00I C00L C00M C00J -0.9(6)
C00J C00G C00K C00H 179.7(3)
C00K C00G C00J C00M -177.9(3)
C00O C00N C00P O004 63.4(4)
C00P O004 C00F O005 -8.5(6)
C00P O004 C00F C008 173.9(4)
C00P C00N C00O C00Q 176.8(3)
